data_7213830
loop_
_publ_author_name
'Chen, Yanmei'
'She, Shixiong'
'Gao, Qian'
'Gao, Dandan'
'Wang, Derong'
'Li, Yahong'
'Liu, Wei'
'Li, Wu'

_publ_section_title
;
 Synthesis, structures and properties of the first series of SrII--MII (M
 = Cu, Co, Ni and Zn) coordination polymers based on
 pyridine-2,5-dicarboxylic acid
;
_journal_issue 6
_journal_name_full CrystEngComm
_journal_page_first 1091
_journal_paper_doi 10.1039/c3ce41975d
_journal_volume 16
_journal_year 2014
_chemical_formula_moiety 'C14 H14 N2 Ni O12 Sr, 3(H2 O)'
_chemical_formula_sum 'C14 H20 N2 Ni O15 Sr'
_chemical_formula_weight 602.65
_chemical_name_systematic
; 
 ? 
;
_space_group_IT_number 15
_symmetry_cell_setting monoclinic
_symmetry_space_group_name_Hall '-C 2yc'
_symmetry_space_group_name_H-M 'C 1 2/c 1'
_atom_sites_solution_hydrogens geom
_atom_sites_solution_primary direct
_atom_sites_solution_secondary difmap
_audit_creation_method SHELXL-97
_cell_angle_alpha 90.00
_cell_angle_beta 107.405(3)
_cell_angle_gamma 90.00
_cell_formula_units_Z 4
_cell_length_a 18.324(3)
_cell_length_b 13.794(3)
_cell_length_c 8.7635(17)
_cell_measurement_reflns_used 3490
_cell_measurement_temperature 293(2)
_cell_measurement_theta_max 28.427
_cell_measurement_theta_min 2.79
_cell_volume 2113.7(7)
_computing_cell_refinement 'SAINT (Bruker, 2005)'
_computing_data_collection 'APEX-II (Bruker, 2005)'
_computing_data_reduction 'SAINT (Bruker, 2005)'
_computing_molecular_graphics 'SHELXTL (Sheldrick, 2008) and DIAMOND (Brandenburg, 1999)'
_computing_publication_material 'SHELXTL (Sheldrick, 2008)'
_computing_structure_refinement 'SHELXL-97 (Sheldrick, 2008)'
_computing_structure_solution 'SHELXS-97 (Sheldrick, 2008)'
_diffrn_ambient_temperature 293(2)
_diffrn_measured_fraction_theta_full 0.995
_diffrn_measured_fraction_theta_max 0.995
_diffrn_measurement_device_type 'Bruker APEXII CCD'
_diffrn_measurement_method '\f and \w scans'
_diffrn_radiation_monochromator graphite
_diffrn_radiation_source 'fine-focus sealed tube'
_diffrn_radiation_type MoK\a
_diffrn_radiation_wavelength 0.71073
_diffrn_reflns_av_R_equivalents 0.0291
_diffrn_reflns_av_unetI/netI 0.0363
_diffrn_reflns_limit_h_max 19
_diffrn_reflns_limit_h_min -24
_diffrn_reflns_limit_k_max 18
_diffrn_reflns_limit_k_min -15
_diffrn_reflns_limit_l_max 11
_diffrn_reflns_limit_l_min -10
_diffrn_reflns_number 7299
_diffrn_reflns_theta_full 28.49
_diffrn_reflns_theta_max 28.49
_diffrn_reflns_theta_min 1.88
_exptl_absorpt_coefficient_mu 3.495
_exptl_absorpt_correction_T_max 0.4753
_exptl_absorpt_correction_T_min 0.4203
_exptl_absorpt_correction_type multi-scan
_exptl_absorpt_process_details 'SADABS (Bruker, 2005)'
_exptl_crystal_colour blue
_exptl_crystal_density_diffrn 1.894
_exptl_crystal_density_meas ?
_exptl_crystal_density_method 'not measured'
_exptl_crystal_description block
_exptl_crystal_F_000 1216
_exptl_crystal_size_max 0.30
_exptl_crystal_size_mid 0.28
_exptl_crystal_size_min 0.25
_refine_diff_density_max 0.977
_refine_diff_density_min -0.808
_refine_diff_density_rms 0.095
_refine_ls_extinction_method none
_refine_ls_goodness_of_fit_ref 1.048
_refine_ls_hydrogen_treatment constr
_refine_ls_matrix_type full
_refine_ls_number_parameters 152
_refine_ls_number_reflns 2665
_refine_ls_number_restraints 0
_refine_ls_restrained_S_all 1.048
_refine_ls_R_factor_all 0.0400
_refine_ls_R_factor_gt 0.0336
_refine_ls_shift/su_max 0.000
_refine_ls_shift/su_mean 0.000
_refine_ls_structure_factor_coef Fsqd
_refine_ls_weighting_details 'calc w=1/[\s^2^(Fo^2^)+(0.0601P)^2^+1.2962P] where P=(Fo^2^+2Fc^2^)/3'
_refine_ls_weighting_scheme calc
_refine_ls_wR_factor_gt 0.0936
_refine_ls_wR_factor_ref 0.0967
_reflns_number_gt 2321
_reflns_number_total 2665
_reflns_threshold_expression >2sigma(I)
_cod_data_source_file c3ce41975d.txt
_cod_data_source_block t
_cod_depositor_comments
;
The following automatic conversions were performed:

'_exptl_crystal_density_meas' value 'not measured' was changed to '?'
- the value is perceived as not measured.

Automatic conversion script
Id: cif_fix_values 3008 2015-01-20 13:52:24Z robertas 
;
_cod_original_sg_symbol_H-M 'C 2/c'
_cod_database_code 7213830

loop_
_symmetry_equiv_pos_as_xyz
'x, y, z'
'-x, y, -z+1/2'
'x+1/2, y+1/2, z'
'-x+1/2, y+1/2, -z+1/2'
'-x, -y, -z'
'x, -y, z-1/2'
'-x+1/2, -y+1/2, -z'
'x+1/2, -y+1/2, z-1/2'

loop_
_atom_site_label
_atom_site_type_symbol
_atom_site_fract_x
_atom_site_fract_y
_atom_site_fract_z
_atom_site_U_iso_or_equiv
_atom_site_adp_type
_atom_site_occupancy
_atom_site_symmetry_multiplicity
_atom_site_calc_flag
_atom_site_refinement_flags
Sr1 Sr 0.5000 -0.03835(2) 0.2500 0.02208(11) Uani 1 2 d S
Ni1 Ni 0.2500 0.2500 0.0000 0.02372(13) Uani 1 2 d S
O1 O 0.32981(10) 0.14249(14) 0.0693(2) 0.0289(4) Uani 1 1 d .
O2 O 0.36803(12) 0.02455(15) 0.2484(3) 0.0344(5) Uani 1 1 d .
O3 O 0.08503(13) 0.20720(19) 0.5736(3) 0.0443(5) Uani 1 1 d .
O4 O 0.07288(14) 0.32253(18) 0.3961(3) 0.0506(6) Uani 1 1 d .
O5 O 0.46854(11) -0.09877(14) 0.5328(2) 0.0325(4) Uani 1 1 d .
H5B H 0.4232 -0.1169 0.5243 0.049 Uiso 1 1 d R
H5A H 0.4961 -0.1488 0.5361 0.049 Uiso 1 1 d R
O6 O 0.33059(12) 0.35134(16) 0.1274(3) 0.0369(5) Uani 1 1 d .
H6B H 0.3564 0.3354 0.2218 0.055 Uiso 1 1 d R
H6A H 0.3655 0.3609 0.0833 0.055 Uiso 1 1 d R
N1 N 0.22856(12) 0.20621(15) 0.2033(3) 0.0243(4) Uani 1 1 d .
C1 C 0.26589(14) 0.12508(18) 0.2649(3) 0.0227(5) Uani 1 1 d .
C2 C 0.25156(16) 0.0762(2) 0.3897(3) 0.0317(6) Uani 1 1 d .
H2 H 0.2778 0.0195 0.4297 0.038 Uiso 1 1 calc R
C3 C 0.19678(17) 0.1135(2) 0.4547(4) 0.0322(6) Uani 1 1 d .
H3 H 0.1854 0.0813 0.5380 0.039 Uiso 1 1 calc R
C4 C 0.15940(15) 0.19884(19) 0.3945(3) 0.0251(5) Uani 1 1 d .
C5 C 0.17722(16) 0.24293(18) 0.2680(3) 0.0256(5) Uani 1 1 d .
H5 H 0.1524 0.3003 0.2265 0.031 Uiso 1 1 calc R
C6 C 0.32661(14) 0.09358(18) 0.1903(3) 0.0240(5) Uani 1 1 d .
C7 C 0.10108(16) 0.2459(2) 0.4599(3) 0.0294(6) Uani 1 1 d .
O7 O 0.0479(2) 0.1047(3) 0.9855(5) 0.1025(15) Uani 1 1 d .
H7A H 0.0061 0.1359 0.9654 0.154 Uiso 1 1 d R
H7B H 0.0627 0.0930 1.0853 0.154 Uiso 1 1 d R
O8 O 0.0000 -0.0308(4) 0.7500 0.1002(19) Uani 1 2 d S
H8 H 0.0263 0.0116 0.8178 0.150 Uiso 1 1 d R

loop_
_atom_site_aniso_label
_atom_site_aniso_U_11
_atom_site_aniso_U_22
_atom_site_aniso_U_33
_atom_site_aniso_U_23
_atom_site_aniso_U_13
_atom_site_aniso_U_12
Sr1 0.02234(17) 0.02163(18) 0.02593(18) 0.000 0.01278(12) 0.000
Ni1 0.0286(3) 0.0250(2) 0.0242(2) 0.00642(16) 0.01815(19) 0.00768(16)
O1 0.0326(9) 0.0307(9) 0.0308(10) 0.0079(7) 0.0209(8) 0.0108(7)
O2 0.0328(10) 0.0367(11) 0.0402(11) 0.0115(8) 0.0207(9) 0.0153(8)
O3 0.0441(12) 0.0674(15) 0.0319(11) 0.0086(10) 0.0274(9) 0.0074(11)
O4 0.0593(15) 0.0518(14) 0.0538(14) 0.0148(11) 0.0367(12) 0.0311(12)
O5 0.0294(9) 0.0308(10) 0.0440(11) -0.0070(9) 0.0213(8) -0.0027(8)
O6 0.0381(11) 0.0407(12) 0.0363(11) 0.0043(9) 0.0180(9) 0.0004(9)
N1 0.0295(10) 0.0245(10) 0.0251(10) 0.0042(8) 0.0177(8) 0.0057(8)
C1 0.0243(11) 0.0231(12) 0.0239(12) 0.0021(9) 0.0119(9) 0.0054(9)
C2 0.0403(15) 0.0261(13) 0.0369(15) 0.0122(11) 0.0239(12) 0.0115(11)
C3 0.0395(15) 0.0327(14) 0.0336(14) 0.0126(11) 0.0250(12) 0.0094(11)
C4 0.0288(12) 0.0279(13) 0.0248(12) 0.0019(10) 0.0174(10) 0.0042(9)
C5 0.0315(13) 0.0258(12) 0.0265(13) 0.0052(9) 0.0194(10) 0.0087(10)
C6 0.0241(11) 0.0249(12) 0.0270(12) -0.0007(10) 0.0137(9) 0.0038(9)
C7 0.0270(13) 0.0386(15) 0.0276(14) -0.0006(10) 0.0161(11) 0.0057(10)
O7 0.081(2) 0.127(3) 0.130(3) 0.058(3) 0.078(2) 0.035(2)
O8 0.117(5) 0.109(5) 0.077(4) 0.000 0.034(3) 0.000

loop_
_atom_type_symbol
_atom_type_description
_atom_type_scat_dispersion_real
_atom_type_scat_dispersion_imag
_atom_type_scat_source
C C 0.0033 0.0016 'International Tables Vol C Tables 4.2.6.8 and 6.1.1.4'
H H 0.0000 0.0000 'International Tables Vol C Tables 4.2.6.8 and 6.1.1.4'
N N 0.0061 0.0033 'International Tables Vol C Tables 4.2.6.8 and 6.1.1.4'
Ni Ni 0.3393 1.1124 'International Tables Vol C Tables 4.2.6.8 and 6.1.1.4'
O O 0.0106 0.0060 'International Tables Vol C Tables 4.2.6.8 and 6.1.1.4'
Sr Sr -1.5307 3.2498 'International Tables Vol C Tables 4.2.6.8 and 6.1.1.4'

loop_
_geom_angle_atom_site_label_1
_geom_angle_atom_site_label_2
_geom_angle_atom_site_label_3
_geom_angle
_geom_angle_site_symmetry_1
_geom_angle_site_symmetry_3
O4 Sr1 O4 77.82(14) 4_545 3_545
O4 Sr1 O2 129.00(7) 4_545 2_655
O4 Sr1 O2 84.10(8) 3_545 2_655
O4 Sr1 O2 84.10(8) 4_545 .
O4 Sr1 O2 129.00(7) 3_545 .
O2 Sr1 O2 140.46(10) 2_655 .
O4 Sr1 O5 154.88(7) 4_545 5_656
O4 Sr1 O5 102.54(8) 3_545 5_656
O2 Sr1 O5 75.51(6) 2_655 5_656
O2 Sr1 O5 76.25(7) . 5_656
O4 Sr1 O5 102.54(8) 4_545 6
O4 Sr1 O5 154.88(7) 3_545 6
O2 Sr1 O5 76.25(7) 2_655 6
O2 Sr1 O5 75.51(6) . 6
O5 Sr1 O5 87.67(9) 5_656 6
O4 Sr1 O5 62.43(7) 4_545 2_655
O4 Sr1 O5 90.28(7) 3_545 2_655
O2 Sr1 O5 70.50(6) 2_655 2_655
O2 Sr1 O5 122.20(6) . 2_655
O5 Sr1 O5 142.10(6) 5_656 2_655
O5 Sr1 O5 68.61(7) 6 2_655
O4 Sr1 O5 90.28(7) 4_545 .
O4 Sr1 O5 62.43(7) 3_545 .
O2 Sr1 O5 122.20(6) 2_655 .
O2 Sr1 O5 70.50(6) . .
O5 Sr1 O5 68.61(7) 5_656 .
O5 Sr1 O5 142.10(6) 6 .
O5 Sr1 O5 145.78(8) 2_655 .
N1 Ni1 N1 180.00(11) . 7
N1 Ni1 O1 80.33(8) . .
N1 Ni1 O1 99.67(8) 7 .
N1 Ni1 O1 99.67(8) . 7
N1 Ni1 O1 80.33(8) 7 7
O1 Ni1 O1 180.00(8) . 7
N1 Ni1 O6 88.77(9) . 7
N1 Ni1 O6 91.23(9) 7 7
O1 Ni1 O6 90.11(8) . 7
O1 Ni1 O6 89.89(8) 7 7
N1 Ni1 O6 91.23(9) . .
N1 Ni1 O6 88.77(9) 7 .
O1 Ni1 O6 89.89(8) . .
O1 Ni1 O6 90.11(8) 7 .
O6 Ni1 O6 180.00(9) 7 .
C6 O1 Ni1 115.17(15) . .
C6 O2 Sr1 136.77(17) . .
C7 O4 Sr1 171.8(2) . 3_455
Sr1 O5 Sr1 111.39(7) 5_656 .
Sr1 O5 H5B 105.9 5_656 .
Sr1 O5 H5B 117.3 . .
Sr1 O5 H5A 124.2 5_656 .
Sr1 O5 H5A 89.7 . .
H5B O5 H5A 108.6 . .
Ni1 O6 H6B 116.3 . .
Ni1 O6 H6A 111.5 . .
H6B O6 H6A 102.0 . .
C5 N1 C1 119.1(2) . .
C5 N1 Ni1 127.31(17) . .
C1 N1 Ni1 113.16(16) . .
N1 C1 C2 122.3(2) . .
N1 C1 C6 114.8(2) . .
C2 C1 C6 122.9(2) . .
C1 C2 C3 118.4(2) . .
C1 C2 H2 120.8 . .
C3 C2 H2 120.8 . .
C4 C3 C2 119.6(2) . .
C4 C3 H3 120.2 . .
C2 C3 H3 120.2 . .
C3 C4 C5 118.0(2) . .
C3 C4 C7 123.3(2) . .
C5 C4 C7 118.7(2) . .
N1 C5 C4 122.5(2) . .
N1 C5 H5 118.7 . .
C4 C5 H5 118.7 . .
O2 C6 O1 125.4(2) . .
O2 C6 C1 119.1(2) . .
O1 C6 C1 115.5(2) . .
O4 C7 O3 124.4(3) . .
O4 C7 C4 116.5(2) . .
O3 C7 C4 119.1(2) . .
H7A O7 H7B 107.5 . .

loop_
_geom_bond_atom_site_label_1
_geom_bond_atom_site_label_2
_geom_bond_distance
_geom_bond_site_symmetry_2
Sr1 O4 2.466(2) 4_545
Sr1 O4 2.466(2) 3_545
Sr1 O2 2.5652(19) 2_655
Sr1 O2 2.5652(19) .
Sr1 O5 2.622(2) 5_656
Sr1 O5 2.622(2) 6
Sr1 O5 2.833(2) 2_655
Sr1 O5 2.833(2) .
Ni1 N1 2.028(2) .
Ni1 N1 2.028(2) 7
Ni1 O1 2.0434(18) .
Ni1 O1 2.0434(18) 7
Ni1 O6 2.096(2) 7
Ni1 O6 2.096(2) .
O1 C6 1.272(3) .
O2 C6 1.229(3) .
O3 C7 1.240(3) .
O4 C7 1.234(3) .
O4 Sr1 2.466(2) 3_455
O5 Sr1 2.622(2) 5_656
O5 H5B 0.8500 .
O5 H5A 0.8503 .
O6 H6B 0.8500 .
O6 H6A 0.8499 .
N1 C5 1.335(3) .
N1 C1 1.338(3) .
C1 C2 1.376(4) .
C1 C6 1.513(3) .
C2 C3 1.393(4) .
C2 H2 0.9300 .
C3 C4 1.385(4) .
C3 H3 0.9300 .
C4 C5 1.387(3) .
C4 C7 1.503(3) .
C5 H5 0.9300 .
O7 H7A 0.8501 .
O7 H7B 0.8500 .
O8 H8 0.8696 .

loop_
_geom_hbond_atom_site_label_D
_geom_hbond_atom_site_label_H
_geom_hbond_atom_site_label_A
_geom_hbond_distance_DH
_geom_hbond_distance_HA
_geom_hbond_distance_DA
_geom_hbond_angle_DHA
_geom_hbond_site_symmetry_A
O5 H5B O1 0.85 1.90 2.723(3) 162.6 6_556
O5 H5A O4 0.85 2.16 2.764(3) 127.6 3_545
O5 H5A O3 0.85 2.53 3.375(3) 174.4 3_545
O6 H6B O3 0.85 1.89 2.736(3) 176.6 7_556
O6 H6A O7 0.85 1.92 2.761(4) 170.4 7_556
O7 H7A O3 0.85 1.88 2.728(4) 178.3 2_556
O7 H7B O8 0.85 2.27 2.898(4) 131.3 5_557
O8 H8 O7 0.87 1.90 2.727(6) 158.0 .
C2 H2 O1 0.93 2.59 3.504(3) 168.4 6_556
C5 H5 O4 0.93 2.39 2.721(3) 100.6 .

loop_
_geom_torsion_atom_site_label_1
_geom_torsion_atom_site_label_2
_geom_torsion_atom_site_label_3
_geom_torsion_atom_site_label_4
_geom_torsion
_geom_torsion_site_symmetry_1
_geom_torsion_site_symmetry_4
N1 Ni1 O1 C6 5.80(19) . .
N1 Ni1 O1 C6 -174.20(19) 7 .
O1 Ni1 O1 C6 105(100) 7 .
O6 Ni1 O1 C6 -82.93(19) 7 .
O6 Ni1 O1 C6 97.07(19) . .
O4 Sr1 O2 C6 -115.3(3) 4_545 .
O4 Sr1 O2 C6 175.6(3) 3_545 .
O2 Sr1 O2 C6 35.0(3) 2_655 .
O5 Sr1 O2 C6 80.4(3) 5_656 .
O5 Sr1 O2 C6 -10.7(3) 6 .
O5 Sr1 O2 C6 -63.3(3) 2_655 .
O5 Sr1 O2 C6 152.3(3) . .
Sr1 Sr1 O2 C6 117.4(3) 5_656 .
Sr1 Sr1 O2 C6 -36.2(3) 5_655 .
O4 Sr1 O5 Sr1 -166.04(9) 4_545 5_656
O4 Sr1 O5 Sr1 117.88(11) 3_545 5_656
O2 Sr1 O5 Sr1 55.64(10) 2_655 5_656
O2 Sr1 O5 Sr1 -82.41(8) . 5_656
O5 Sr1 O5 Sr1 0.0 5_656 5_656
O5 Sr1 O5 Sr1 -54.95(17) 6 5_656
O5 Sr1 O5 Sr1 158.61(7) 2_655 5_656
Sr1 Sr1 O5 Sr1 -127.12(17) 5_655 5_656
N1 Ni1 N1 C5 42(100) 7 .
O1 Ni1 N1 C5 178.4(2) . .
O1 Ni1 N1 C5 -1.6(2) 7 .
O6 Ni1 N1 C5 -91.3(2) 7 .
O6 Ni1 N1 C5 88.7(2) . .
N1 Ni1 N1 C1 -145(100) 7 .
O1 Ni1 N1 C1 -9.13(18) . .
O1 Ni1 N1 C1 170.87(18) 7 .
O6 Ni1 N1 C1 81.19(19) 7 .
O6 Ni1 N1 C1 -98.81(19) . .
C5 N1 C1 C2 2.1(4) . .
Ni1 N1 C1 C2 -171.1(2) . .
C5 N1 C1 C6 -176.0(2) . .
Ni1 N1 C1 C6 10.9(3) . .
N1 C1 C2 C3 -0.7(4) . .
C6 C1 C2 C3 177.2(3) . .
C1 C2 C3 C4 -1.0(5) . .
C2 C3 C4 C5 1.4(4) . .
C2 C3 C4 C7 -178.3(3) . .
C1 N1 C5 C4 -1.7(4) . .
Ni1 N1 C5 C4 170.4(2) . .
C3 C4 C5 N1 0.0(4) . .
C7 C4 C5 N1 179.7(3) . .
Sr1 O2 C6 O1 22.4(5) . .
Sr1 O2 C6 C1 -157.84(19) . .
Ni1 O1 C6 O2 178.1(2) . .
Ni1 O1 C6 C1 -1.7(3) . .
N1 C1 C6 O2 173.9(2) . .
C2 C1 C6 O2 -4.1(4) . .
N1 C1 C6 O1 -6.3(3) . .
C2 C1 C6 O1 175.7(3) . .
Sr1 O4 C7 O3 -75.8(15) 3_455 .
Sr1 O4 C7 C4 105.0(14) 3_455 .
C3 C4 C7 O4 179.2(3) . .
C5 C4 C7 O4 -0.5(4) . .
C3 C4 C7 O3 0.0(4) . .
C5 C4 C7 O3 -179.7(3) . .
